data_4112590
loop_
_publ_author_name
'Theodore A. Betley'
'Jonas C. Peters'

_publ_section_title
;
 A Tetrahedrally Coordinated L3Fe-Nx Platform that Accommodates Terminal
 Nitride (FeIV\\tbN) and Dinitrogen (FeI-N2-FeI) Ligands
;
_journal_name_full 'Journal of the American Chemical Society'
_journal_page_first 6252
_journal_page_last 6254
_journal_paper_doi 10.1021/ja048713v
_journal_volume 126
_journal_year 2004
_chemical_formula_sum 'C54 H97 B2 Fe2 N2 P6'
_chemical_formula_weight 1093.48
_chemical_name_common {[PhBPiPr3]Fe}2(?-N2)
_chemical_name_systematic
; 
 ? 
;
_space_group_IT_number 29
_symmetry_cell_setting orthorhombic
_symmetry_space_group_name_Hall 'P 2c -2ac'
_symmetry_space_group_name_H-M 'P c a 21'
_atom_sites_solution_hydrogens geom
_atom_sites_solution_primary direct
_atom_sites_solution_secondary difmap
_audit_creation_method SHELXL-97
_cell_angle_alpha 90.00
_cell_angle_beta 90.00
_cell_angle_gamma 90.00
_cell_formula_units_Z 8
_cell_length_a 26.3682(17)
_cell_length_b 14.3569(9)
_cell_length_c 32.485(2)
_cell_measurement_reflns_used 7638
_cell_measurement_temperature 100(2)
_cell_measurement_theta_max 24.19
_cell_measurement_theta_min 2.19
_cell_volume 12297.7(13)
_computing_cell_refinement 'Bruker SMART'
_computing_data_collection 'Bruker SMART'
_computing_data_reduction 'Bruker SAINT'
_computing_molecular_graphics 'Bruker SHELXTL'
_computing_publication_material 'Bruker SHELXTL'
_computing_structure_refinement 'SHELXL-97 (Sheldrick, 1997)'
_computing_structure_solution 'SHELXS-97 (Sheldrick, 1990)'
_diffrn_ambient_temperature 100(2)
_diffrn_measured_fraction_theta_full 0.950
_diffrn_measured_fraction_theta_max 0.950
_diffrn_measurement_device_type 'CCD area detector'
_diffrn_measurement_method 'phi and omega scans'
_diffrn_radiation_monochromator graphite
_diffrn_radiation_source 'fine-focus sealed tube'
_diffrn_radiation_type MoK\a
_diffrn_radiation_wavelength 0.71073
_diffrn_reflns_av_R_equivalents 0.0622
_diffrn_reflns_av_sigmaI/netI 0.0557
_diffrn_reflns_limit_h_max 30
_diffrn_reflns_limit_h_min -31
_diffrn_reflns_limit_k_max 16
_diffrn_reflns_limit_k_min -16
_diffrn_reflns_limit_l_max 38
_diffrn_reflns_limit_l_min -37
_diffrn_reflns_number 96135
_diffrn_reflns_theta_full 24.84
_diffrn_reflns_theta_max 24.84
_diffrn_reflns_theta_min 1.25
_exptl_absorpt_coefficient_mu 0.662
_exptl_absorpt_correction_type none
_exptl_crystal_colour dichroic
_exptl_crystal_density_diffrn 1.181
_exptl_crystal_density_meas 0
_exptl_crystal_description block
_exptl_crystal_F_000 4696
_exptl_crystal_size_max 0.315
_exptl_crystal_size_mid 0.185
_exptl_crystal_size_min 0.185
_refine_diff_density_max 0.890
_refine_diff_density_min -0.459
_refine_diff_density_rms 0.077
_refine_ls_abs_structure_details 'Flack H D (1983), Acta Cryst. A39, 876-881'
_refine_ls_abs_structure_Flack 0.603(16)
_refine_ls_extinction_method none
_refine_ls_goodness_of_fit_ref 1.645
_refine_ls_hydrogen_treatment mixed
_refine_ls_matrix_type full
_refine_ls_number_parameters 1232
_refine_ls_number_reflns 19520
_refine_ls_number_restraints 1
_refine_ls_restrained_S_all 1.645
_refine_ls_R_factor_all 0.0758
_refine_ls_R_factor_gt 0.0504
_refine_ls_shift/su_max 0.511
_refine_ls_shift/su_mean 0.018
_refine_ls_structure_factor_coef Fsqd
_refine_ls_weighting_details 'calc w=1/[\s^2^(Fo^2^)+(0.0200P)^2^+0.0000P] where P=(Fo^2^+2Fc^2^)/3'
_refine_ls_weighting_scheme calc
_refine_ls_wR_factor_gt 0.0973
_refine_ls_wR_factor_ref 0.1019
_reflns_number_gt 14981
_reflns_number_total 19520
_reflns_threshold_expression >2sigma(I)
_cod_data_source_file ja048713vsi20040305_044107_1.cif
_cod_data_source_block tab43
_cod_original_cell_volume 12297.9(13)
_cod_database_code 4112590

loop_
_symmetry_equiv_pos_as_xyz
'x, y, z'
'-x, -y, z+1/2'
'x+1/2, -y, z'
'-x+1/2, y, z+1/2'

loop_
_atom_site_label
_atom_site_type_symbol
_atom_site_fract_x
_atom_site_fract_y
_atom_site_fract_z
_atom_site_U_iso_or_equiv
_atom_site_adp_type
_atom_site_occupancy
_atom_site_symmetry_multiplicity
_atom_site_calc_flag
_atom_site_refinement_flags
N1 N 0.7001(2) 0.4798(3) 0.38173(16) 0.0262(13) Uani 1 1 d .
N2 N 0.67644(19) 0.4919(3) 0.35291(15) 0.0204(12) Uani 1 1 d .
Fe1 Fe 0.74386(3) 0.46786(5) 0.42433(3) 0.0305(2) Uani 1 1 d .
P1 P 0.78592(6) 0.60762(10) 0.44017(4) 0.0295(4) Uani 1 1 d .
P2 P 0.74055(6) 0.40793(12) 0.49306(5) 0.0407(4) Uani 1 1 d .
P3 P 0.81593(6) 0.38154(10) 0.40676(4) 0.0301(4) Uani 1 1 d .
B1 B 0.8488(3) 0.4678(5) 0.4871(2) 0.0285(17) Uani 1 1 d .
C1 C 0.8989(3) 0.4769(4) 0.51603(19) 0.0316(16) Uani 1 1 d .
C2 C 0.8963(3) 0.5133(4) 0.5558(2) 0.0408(18) Uani 1 1 d .
H2 H 0.8640 0.5299 0.5665 0.049 Uiso 1 1 calc R
C3 C 0.9395(3) 0.5264(4) 0.5809(2) 0.0429(18) Uani 1 1 d .
H3 H 0.9359 0.5508 0.6080 0.052 Uiso 1 1 calc R
C4 C 0.9858(3) 0.5042(4) 0.5665(2) 0.053(2) Uani 1 1 d .
H4 H 1.0148 0.5120 0.5836 0.063 Uiso 1 1 calc R
C5 C 0.9915(3) 0.4700(5) 0.5267(3) 0.064(2) Uani 1 1 d .
H5 H 1.0241 0.4554 0.5160 0.077 Uiso 1 1 calc R
C6 C 0.9477(3) 0.4575(5) 0.5027(2) 0.053(2) Uani 1 1 d .
H6 H 0.9518 0.4342 0.4755 0.064 Uiso 1 1 calc R
C7 C 0.8454(2) 0.5740(4) 0.46528(17) 0.0312(15) Uani 1 1 d .
H7A H 0.8729 0.5784 0.4446 0.037 Uiso 1 1 calc R
H7B H 0.8528 0.6207 0.4869 0.037 Uiso 1 1 calc R
C8 C 0.7988(2) 0.4472(4) 0.51722(18) 0.0398(16) Uani 1 1 d .
H8A H 0.7912 0.5052 0.5325 0.048 Uiso 1 1 calc R
H8B H 0.8089 0.3998 0.5378 0.048 Uiso 1 1 calc R
C9 C 0.8572(2) 0.3842(4) 0.45254(17) 0.0346(15) Uani 1 1 d .
H9A H 0.8535 0.3237 0.4669 0.042 Uiso 1 1 calc R
H9B H 0.8927 0.3880 0.4428 0.042 Uiso 1 1 calc R
C10 C 0.7640(3) 0.7052(5) 0.3667(2) 0.055(2) Uani 1 1 d .
H10A H 0.7679 0.7662 0.3536 0.082 Uiso 1 1 calc R
H10B H 0.7293 0.6986 0.3771 0.082 Uiso 1 1 calc R
H10C H 0.7708 0.6560 0.3465 0.082 Uiso 1 1 calc R
C11 C 0.8011(3) 0.6969(5) 0.4021(2) 0.062(2) Uani 1 1 d .
H11 H 0.7914 0.7536 0.4181 0.074 Uiso 1 1 calc R
C12 C 0.8534(3) 0.7208(5) 0.3924(2) 0.077(3) Uani 1 1 d .
H12A H 0.8674 0.6747 0.3732 0.116 Uiso 1 1 calc R
H12B H 0.8736 0.7210 0.4178 0.116 Uiso 1 1 calc R
H12C H 0.8546 0.7827 0.3798 0.116 Uiso 1 1 calc R
C13 C 0.7000(2) 0.7093(5) 0.4630(2) 0.0499(19) Uani 1 1 d .
H13A H 0.6788 0.7333 0.4854 0.075 Uiso 1 1 calc R
H13B H 0.6817 0.6601 0.4483 0.075 Uiso 1 1 calc R
H13C H 0.7080 0.7600 0.4439 0.075 Uiso 1 1 calc R
C14 C 0.7490(3) 0.6698(5) 0.4808(2) 0.068(2) Uani 1 1 d .
H14 H 0.7379 0.6200 0.5003 0.081 Uiso 1 1 calc R
C15 C 0.7767(3) 0.7385(5) 0.5065(2) 0.066(2) Uani 1 1 d .
H15A H 0.7907 0.7876 0.4889 0.099 Uiso 1 1 calc R
H15B H 0.8044 0.7071 0.5211 0.099 Uiso 1 1 calc R
H15C H 0.7534 0.7660 0.5266 0.099 Uiso 1 1 calc R
C16 C 0.6411(3) 0.4738(5) 0.5056(3) 0.068(3) Uani 1 1 d .
H16A H 0.6096 0.4607 0.5205 0.102 Uiso 1 1 calc R
H16B H 0.6385 0.4499 0.4774 0.102 Uiso 1 1 calc R
H16C H 0.6469 0.5412 0.5049 0.102 Uiso 1 1 calc R
C17 C 0.6855(3) 0.4263(6) 0.5276(2) 0.065(2) Uani 1 1 d .
H17 H 0.6733 0.3627 0.5354 0.079 Uiso 1 1 calc R
C18 C 0.6968(3) 0.4772(5) 0.5685(2) 0.054(2) Uani 1 1 d .
H18A H 0.7066 0.5418 0.5627 0.081 Uiso 1 1 calc R
H18B H 0.7246 0.4456 0.5829 0.081 Uiso 1 1 calc R
H18C H 0.6664 0.4767 0.5858 0.081 Uiso 1 1 calc R
C19 C 0.6970(3) 0.2388(5) 0.4704(3) 0.081(3) Uani 1 1 d .
H19A H 0.7017 0.1719 0.4659 0.121 Uiso 1 1 calc R
H19B H 0.6935 0.2705 0.4439 0.121 Uiso 1 1 calc R
H19C H 0.6663 0.2490 0.4869 0.121 Uiso 1 1 calc R
C20 C 0.7442(3) 0.2791(5) 0.4940(2) 0.0527(19) Uani 1 1 d .
H20 H 0.7746 0.2619 0.4772 0.063 Uiso 1 1 calc R
C21 C 0.7506(3) 0.2329(5) 0.5339(2) 0.062(2) Uani 1 1 d .
H21A H 0.7202 0.2429 0.5507 0.092 Uiso 1 1 calc R
H21B H 0.7802 0.2590 0.5480 0.092 Uiso 1 1 calc R
H21C H 0.7556 0.1660 0.5296 0.092 Uiso 1 1 calc R
C22 C 0.7713(3) 0.2407(5) 0.3588(3) 0.102(4) Uani 1 1 d .
H22A H 0.7837 0.2635 0.3322 0.152 Uiso 1 1 calc R
H22B H 0.7400 0.2736 0.3662 0.152 Uiso 1 1 calc R
H22C H 0.7645 0.1738 0.3570 0.152 Uiso 1 1 calc R
C23 C 0.8107(3) 0.2581(4) 0.3911(2) 0.058(2) Uani 1 1 d .
H23 H 0.7930 0.2319 0.4158 0.069 Uiso 1 1 calc R
C24 C 0.8555(3) 0.1975(5) 0.3899(3) 0.107(4) Uani 1 1 d .
H24A H 0.8450 0.1325 0.3934 0.160 Uiso 1 1 calc R
H24B H 0.8788 0.2149 0.4121 0.160 Uiso 1 1 calc R
H24C H 0.8726 0.2047 0.3633 0.160 Uiso 1 1 calc R
C25 C 0.8210(2) 0.4653(4) 0.32816(18) 0.0366(16) Uani 1 1 d .
H25A H 0.8388 0.5117 0.3114 0.055 Uiso 1 1 calc R
H25B H 0.7885 0.4908 0.3374 0.055 Uiso 1 1 calc R
H25C H 0.8150 0.4091 0.3117 0.055 Uiso 1 1 calc R
C26 C 0.8538(2) 0.4403(4) 0.36603(16) 0.0303(14) Uani 1 1 d .
H26 H 0.8640 0.5014 0.3782 0.036 Uiso 1 1 calc R
C27 C 0.9032(2) 0.3941(5) 0.35300(19) 0.0497(18) Uani 1 1 d .
H27A H 0.8957 0.3386 0.3365 0.075 Uiso 1 1 calc R
H27B H 0.9225 0.3760 0.3775 0.075 Uiso 1 1 calc R
H27C H 0.9232 0.4379 0.3366 0.075 Uiso 1 1 calc R
Fe2 Fe 0.63133(3) 0.50210(5) 0.31082(3) 0.0228(2) Uani 1 1 d .
P4 P 0.56098(5) 0.41434(10) 0.33062(4) 0.0251(3) Uani 1 1 d .
P5 P 0.63587(5) 0.44171(10) 0.24320(5) 0.0268(3) Uani 1 1 d .
P6 P 0.58607(5) 0.63865(9) 0.29333(4) 0.0247(3) Uani 1 1 d .
B2 B 0.5255(3) 0.4916(4) 0.2495(2) 0.0253(18) Uani 1 1 d .
C28 C 0.4732(2) 0.4889(3) 0.22149(19) 0.0239(15) Uani 1 1 d .
C29 C 0.4703(3) 0.4797(4) 0.1792(2) 0.0438(18) Uani 1 1 d .
H29 H 0.5009 0.4746 0.1639 0.053 Uiso 1 1 calc R
C30 C 0.4240(3) 0.4776(5) 0.1579(2) 0.058(2) Uani 1 1 d .
H30 H 0.4241 0.4686 0.1289 0.069 Uiso 1 1 calc R
C31 C 0.3796(3) 0.4879(4) 0.1773(3) 0.049(2) Uani 1 1 d .
H31 H 0.3485 0.4897 0.1625 0.059 Uiso 1 1 calc R
C32 C 0.3807(3) 0.4956(4) 0.2190(2) 0.043(2) Uani 1 1 d .
H32 H 0.3496 0.4990 0.2338 0.052 Uiso 1 1 calc R
C33 C 0.4254(3) 0.4986(4) 0.2400(2) 0.0376(19) Uani 1 1 d .
H33 H 0.4241 0.5078 0.2689 0.045 Uiso 1 1 calc R
C34 C 0.5191(2) 0.4106(3) 0.28552(16) 0.0228(13) Uani 1 1 d .
H34A H 0.5236 0.3492 0.2721 0.027 Uiso 1 1 calc R
H34B H 0.4836 0.4132 0.2956 0.027 Uiso 1 1 calc R
C35 C 0.5280(2) 0.6000(3) 0.26870(16) 0.0234(13) Uani 1 1 d .
H35A H 0.5002 0.6063 0.2890 0.028 Uiso 1 1 calc R
H35B H 0.5206 0.6437 0.2459 0.028 Uiso 1 1 calc R
C36 C 0.5747(2) 0.4681(4) 0.21915(17) 0.0260(14) Uani 1 1 d .
H36A H 0.5797 0.5222 0.2007 0.031 Uiso 1 1 calc R
H36B H 0.5653 0.4145 0.2016 0.031 Uiso 1 1 calc R
C37 C 0.6010(3) 0.2817(4) 0.3862(2) 0.055(2) Uani 1 1 d .
H37A H 0.5794 0.2993 0.4095 0.083 Uiso 1 1 calc R
H37B H 0.6308 0.3225 0.3854 0.083 Uiso 1 1 calc R
H37C H 0.6120 0.2169 0.3895 0.083 Uiso 1 1 calc R
C38 C 0.5714(2) 0.2918(4) 0.3464(2) 0.0371(16) Uani 1 1 d .
H38 H 0.5954 0.2677 0.3251 0.044 Uiso 1 1 calc R
C39 C 0.5276(2) 0.2249(4) 0.3440(2) 0.0472(19) Uani 1 1 d .
H39A H 0.5404 0.1620 0.3385 0.071 Uiso 1 1 calc R
H39B H 0.5047 0.2438 0.3218 0.071 Uiso 1 1 calc R
H39C H 0.5093 0.2252 0.3703 0.071 Uiso 1 1 calc R
C40 C 0.5541(3) 0.5025(4) 0.4078(2) 0.0415(19) Uani 1 1 d .
H40A H 0.5355 0.5499 0.4233 0.062 Uiso 1 1 calc R
H40B H 0.5865 0.5285 0.3984 0.062 Uiso 1 1 calc R
H40C H 0.5606 0.4485 0.4255 0.062 Uiso 1 1 calc R
C41 C 0.5228(2) 0.4722(4) 0.37070(17) 0.0295(14) Uani 1 1 d .
H41 H 0.5097 0.5309 0.3579 0.035 Uiso 1 1 calc R
C42 C 0.4746(2) 0.4169(4) 0.38568(19) 0.0493(18) Uani 1 1 d .
H42A H 0.4853 0.3646 0.4031 0.074 Uiso 1 1 calc R
H42B H 0.4561 0.3931 0.3618 0.074 Uiso 1 1 calc R
H42C H 0.4526 0.4585 0.4015 0.074 Uiso 1 1 calc R
C43 C 0.6107(3) 0.7507(5) 0.3605(2) 0.058(2) Uani 1 1 d .
H43A H 0.6285 0.7998 0.3452 0.087 Uiso 1 1 calc R
H43B H 0.6341 0.6989 0.3656 0.087 Uiso 1 1 calc R
H43C H 0.5986 0.7756 0.3867 0.087 Uiso 1 1 calc R
C44 C 0.5668(2) 0.7169(4) 0.33578(19) 0.0418(18) Uani 1 1 d .
H44 H 0.5485 0.6746 0.3552 0.050 Uiso 1 1 calc R
C45 C 0.5282(3) 0.7902(4) 0.3257(2) 0.058(2) Uani 1 1 d .
H45A H 0.5109 0.8098 0.3510 0.087 Uiso 1 1 calc R
H45B H 0.5032 0.7647 0.3064 0.087 Uiso 1 1 calc R
H45C H 0.5451 0.8439 0.3131 0.087 Uiso 1 1 calc R
C46 C 0.6732(3) 0.7284(4) 0.2649(2) 0.055(2) Uani 1 1 d .
H46A H 0.6902 0.7562 0.2411 0.083 Uiso 1 1 calc R
H46B H 0.6899 0.6696 0.2720 0.083 Uiso 1 1 calc R
H46C H 0.6754 0.7713 0.2884 0.083 Uiso 1 1 calc R
C47 C 0.6182(3) 0.7103(5) 0.2547(2) 0.063(2) Uani 1 1 d .
H47 H 0.6237 0.6605 0.2337 0.075 Uiso 1 1 calc R
C48 C 0.5926(3) 0.7731(7) 0.2297(3) 0.119(4) Uani 1 1 d .
H48A H 0.5890 0.8327 0.2441 0.178 Uiso 1 1 calc R
H48B H 0.5590 0.7484 0.2230 0.178 Uiso 1 1 calc R
H48C H 0.6119 0.7825 0.2042 0.178 Uiso 1 1 calc R
C49 C 0.7346(3) 0.4926(5) 0.2246(3) 0.055(2) Uani 1 1 d .
H49A H 0.7480 0.4292 0.2273 0.082 Uiso 1 1 calc R
H49B H 0.7333 0.5221 0.2517 0.082 Uiso 1 1 calc R
H49C H 0.7567 0.5289 0.2064 0.082 Uiso 1 1 calc R
C50 C 0.6850(3) 0.4890(5) 0.2076(2) 0.057(2) Uani 1 1 d .
H50 H 0.6762 0.5567 0.2093 0.068 Uiso 1 1 calc R
C51 C 0.6781(3) 0.4749(4) 0.1626(2) 0.049(2) Uani 1 1 d .
H51A H 0.6984 0.5206 0.1475 0.074 Uiso 1 1 calc R
H51B H 0.6422 0.4828 0.1556 0.074 Uiso 1 1 calc R
H51C H 0.6890 0.4119 0.1552 0.074 Uiso 1 1 calc R
C52 C 0.6862(3) 0.2831(4) 0.2700(2) 0.0501(19) Uani 1 1 d .
H52A H 0.6777 0.3044 0.2978 0.075 Uiso 1 1 calc R
H52B H 0.7189 0.3095 0.2617 0.075 Uiso 1 1 calc R
H52C H 0.6883 0.2150 0.2697 0.075 Uiso 1 1 calc R
C53 C 0.6454(3) 0.3147(4) 0.2403(3) 0.080(3) Uani 1 1 d .
H53 H 0.6190 0.3052 0.2620 0.096 Uiso 1 1 calc R
C54 C 0.6228(5) 0.2547(6) 0.2168(4) 0.214(9) Uani 1 1 d .
H54A H 0.5866 0.2525 0.2238 0.321 Uiso 1 1 calc R
H54B H 0.6379 0.1930 0.2210 0.321 Uiso 1 1 calc R
H54C H 0.6267 0.2733 0.1880 0.321 Uiso 1 1 calc R
N3 N 0.5759(2) 0.9858(3) 0.63393(18) 0.0323(15) Uani 1 1 d .
N4 N 0.5509(2) 0.9906(3) 0.60274(18) 0.0276(13) Uani 1 1 d .
Fe3 Fe 0.61849(3) 0.98083(5) 0.67564(2) 0.0232(2) Uani 1 1 d .
P7 P 0.61498(5) 0.93021(10) 0.74519(5) 0.0267(3) Uani 1 1 d .
P8 P 0.68975(5) 0.89200(9) 0.65822(4) 0.0222(3) Uani 1 1 d .
P9 P 0.66226(5) 1.11943(9) 0.68860(4) 0.0231(3) Uani 1 1 d .
B3 B 0.7247(3) 0.9808(4) 0.7368(2) 0.0205(16) Uani 1 1 d .
C55 C 0.7771(2) 0.9891(3) 0.76464(18) 0.0185(14) Uani 1 1 d .
C56 C 0.8239(3) 0.9968(4) 0.7453(2) 0.0307(17) Uani 1 1 d .
H56 H 0.8251 0.9916 0.7162 0.037 Uiso 1 1 calc R
C57 C 0.8694(3) 1.0120(4) 0.7667(2) 0.0363(18) Uani 1 1 d .
H57 H 0.9004 1.0182 0.7520 0.044 Uiso 1 1 calc R
C58 C 0.8688(3) 1.0178(4) 0.8085(2) 0.0359(17) Uani 1 1 d .
H58 H 0.8994 1.0257 0.8235 0.043 Uiso 1 1 calc R
C59 C 0.8228(3) 1.0120(5) 0.8286(2) 0.055(2) Uani 1 1 d .
H59 H 0.8214 1.0189 0.8576 0.066 Uiso 1 1 calc R
C60 C 0.7784(3) 0.9960(4) 0.8065(2) 0.0417(18) Uani 1 1 d .
H60 H 0.7476 0.9896 0.8214 0.050 Uiso 1 1 calc R
C61 C 0.6757(2) 0.9618(4) 0.76823(16) 0.0237(13) Uani 1 1 d .
H61A H 0.6704 1.0188 0.7848 0.028 Uiso 1 1 calc R
H61B H 0.6854 0.9114 0.7875 0.028 Uiso 1 1 calc R
C62 C 0.7324(2) 0.8951(3) 0.70321(15) 0.0207(13) Uani 1 1 d .
H62A H 0.7287 0.8354 0.7182 0.025 Uiso 1 1 calc R
H62B H 0.7677 0.8980 0.6929 0.025 Uiso 1 1 calc R
C63 C 0.7206(2) 1.0849(3) 0.71426(16) 0.0236(13) Uani 1 1 d .
H63A H 0.7482 1.0887 0.6937 0.028 Uiso 1 1 calc R
H63B H 0.7279 1.1324 0.7355 0.028 Uiso 1 1 calc R
C64 C 0.5134(3) 0.9810(5) 0.7630(3) 0.067(3) Uani 1 1 d .
H64A H 0.4976 0.9199 0.7669 0.101 Uiso 1 1 calc R
H64B H 0.5143 0.9959 0.7335 0.101 Uiso 1 1 calc R
H64C H 0.4937 1.0285 0.7776 0.101 Uiso 1 1 calc R
C65 C 0.5668(3) 0.9790(6) 0.7797(3) 0.062(2) Uani 1 1 d .
H65 H 0.5749 1.0462 0.7748 0.074 Uiso 1 1 calc R
C66 C 0.5731(3) 0.9798(5) 0.8237(2) 0.055(2) Uani 1 1 d .
H66A H 0.5452 1.0150 0.8363 0.082 Uiso 1 1 calc R
H66B H 0.6055 1.0094 0.8307 0.082 Uiso 1 1 calc R
H66C H 0.5728 0.9157 0.8341 0.082 Uiso 1 1 calc R
C67 C 0.5662(2) 0.7671(4) 0.7186(2) 0.0414(17) Uani 1 1 d .
H67A H 0.5675 0.6991 0.7165 0.062 Uiso 1 1 calc R
H67B H 0.5703 0.7947 0.6912 0.062 Uiso 1 1 calc R
H67C H 0.5333 0.7859 0.7301 0.062 Uiso 1 1 calc R
C68 C 0.6098(3) 0.8019(4) 0.7475(2) 0.061(2) Uani 1 1 d .
H68 H 0.6402 0.7833 0.7311 0.073 Uiso 1 1 calc R
C69 C 0.6183(4) 0.7520(5) 0.7839(3) 0.110(4) Uani 1 1 d .
H69A H 0.5869 0.7491 0.7999 0.164 Uiso 1 1 calc R
H69B H 0.6447 0.7832 0.8001 0.164 Uiso 1 1 calc R
H69C H 0.6294 0.6886 0.7771 0.164 Uiso 1 1 calc R
C70 C 0.6490(3) 0.7533(4) 0.60648(19) 0.0434(18) Uani 1 1 d .
H70A H 0.6701 0.7641 0.5821 0.065 Uiso 1 1 calc R
H70B H 0.6206 0.7974 0.6066 0.065 Uiso 1 1 calc R
H70C H 0.6358 0.6895 0.6059 0.065 Uiso 1 1 calc R
C71 C 0.6808(2) 0.7671(4) 0.64528(18) 0.0326(15) Uani 1 1 d .
H71 H 0.6587 0.7431 0.6679 0.039 Uiso 1 1 calc R
C72 C 0.7271(2) 0.7025(4) 0.64634(19) 0.0415(17) Uani 1 1 d .
H72A H 0.7158 0.6375 0.6457 0.062 Uiso 1 1 calc R
H72B H 0.7465 0.7137 0.6716 0.062 Uiso 1 1 calc R
H72C H 0.7487 0.7149 0.6224 0.062 Uiso 1 1 calc R
C73 C 0.6956(2) 0.9738(4) 0.57952(18) 0.0305(16) Uani 1 1 d .
H73A H 0.7145 1.0173 0.5621 0.046 Uiso 1 1 calc R
H73B H 0.6645 1.0040 0.5893 0.046 Uiso 1 1 calc R
H73C H 0.6867 0.9182 0.5636 0.046 Uiso 1 1 calc R
C74 C 0.72811(19) 0.9458(4) 0.61633(15) 0.0220(13) Uani 1 1 d .
H74 H 0.7407 1.0059 0.6281 0.026 Uiso 1 1 calc R
C75 C 0.7754(2) 0.8942(4) 0.60314(18) 0.0376(15) Uani 1 1 d .
H75A H 0.7658 0.8359 0.5895 0.056 Uiso 1 1 calc R
H75B H 0.7962 0.8804 0.6274 0.056 Uiso 1 1 calc R
H75C H 0.7948 0.9330 0.5840 0.056 Uiso 1 1 calc R
C76 C 0.6368(2) 1.2242(4) 0.61857(19) 0.0420(17) Uani 1 1 d .
H76A H 0.6206 1.2770 0.6324 0.063 Uiso 1 1 calc R
H76B H 0.6124 1.1732 0.6158 0.063 Uiso 1 1 calc R
H76C H 0.6484 1.2436 0.5912 0.063 Uiso 1 1 calc R
C77 C 0.6817(2) 1.1915(4) 0.64373(18) 0.0349(16) Uani 1 1 d .
H77 H 0.7005 1.1477 0.6252 0.042 Uiso 1 1 calc R
C78 C 0.7190(3) 1.2694(4) 0.6526(2) 0.054(2) Uani 1 1 d .
H78A H 0.7299 1.2976 0.6266 0.081 Uiso 1 1 calc R
H78B H 0.7485 1.2442 0.6671 0.081 Uiso 1 1 calc R
H78C H 0.7025 1.3167 0.6697 0.081 Uiso 1 1 calc R
C79 C 0.5741(2) 1.2149(4) 0.7128(2) 0.0454(18) Uani 1 1 d .
H79A H 0.5550 1.2398 0.7363 0.068 Uiso 1 1 calc R
H79B H 0.5585 1.1566 0.7036 0.068 Uiso 1 1 calc R
H79C H 0.5736 1.2602 0.6903 0.068 Uiso 1 1 calc R
C80 C 0.6281(2) 1.1968(5) 0.7257(2) 0.056(2) Uani 1 1 d .
H80 H 0.6222 1.1515 0.7485 0.067 Uiso 1 1 calc R
C81 C 0.6512(3) 1.2662(7) 0.7470(3) 0.145(5) Uani 1 1 d .
H81A H 0.6588 1.3181 0.7284 0.218 Uiso 1 1 calc R
H81B H 0.6828 1.2429 0.7591 0.218 Uiso 1 1 calc R
H81C H 0.6286 1.2879 0.7690 0.218 Uiso 1 1 calc R
Fe4 Fe 0.50672(4) 0.99853(5) 0.56137(3) 0.0272(2) Uani 1 1 d .
P10 P 0.51146(6) 0.94677(11) 0.49205(5) 0.0337(4) Uani 1 1 d .
P11 P 0.43563(5) 0.90818(10) 0.57729(4) 0.0259(3) Uani 1 1 d .
P12 P 0.46253(5) 1.13910(10) 0.54794(4) 0.0278(4) Uani 1 1 d .
B4 B 0.4018(3) 1.0018(4) 0.4991(2) 0.0268(17) Uani 1 1 d .
C82 C 0.3501(3) 1.0087(4) 0.4706(2) 0.0302(16) Uani 1 1 d .
C83 C 0.3018(3) 1.0022(4) 0.4874(2) 0.0475(19) Uani 1 1 d .
H83 H 0.2989 0.9874 0.5158 0.057 Uiso 1 1 calc R
C84 C 0.2583(3) 1.0157(5) 0.4656(3) 0.055(2) Uani 1 1 d .
H84 H 0.2264 1.0119 0.4791 0.066 Uiso 1 1 calc R
C85 C 0.2602(3) 1.0346(5) 0.4244(3) 0.055(2) Uani 1 1 d .
H85 H 0.2300 1.0403 0.4086 0.066 Uiso 1 1 calc R
C86 C 0.3075(3) 1.0451(5) 0.4062(2) 0.063(2) Uani 1 1 d .
H86 H 0.3101 1.0616 0.3779 0.075 Uiso 1 1 calc R
C87 C 0.3506(3) 1.0317(5) 0.4292(2) 0.0504(19) Uani 1 1 d .
H87 H 0.3825 1.0386 0.4160 0.060 Uiso 1 1 calc R
C88 C 0.4513(2) 0.9839(4) 0.46843(17) 0.0313(15) Uani 1 1 d .
H88A H 0.4578 1.0424 0.4532 0.038 Uiso 1 1 calc R
H88B H 0.4415 0.9362 0.4479 0.038 Uiso 1 1 calc R
C89 C 0.3946(2) 0.9123(4) 0.53130(16) 0.0299(14) Uani 1 1 d .
H89A H 0.4002 0.8542 0.5155 0.036 Uiso 1 1 calc R
H89B H 0.3589 0.9118 0.5407 0.036 Uiso 1 1 calc R
C90 C 0.4036(2) 1.1030(4) 0.52272(17) 0.0281(14) Uani 1 1 d .
H90A H 0.3765 1.1029 0.5438 0.034 Uiso 1 1 calc R
H90B H 0.3946 1.1514 0.5023 0.034 Uiso 1 1 calc R
C91 C 0.6091(4) 1.0151(6) 0.4774(3) 0.078(3) Uani 1 1 d .
H91A H 0.6353 1.0240 0.4563 0.118 Uiso 1 1 calc R
H91B H 0.6198 0.9663 0.4965 0.118 Uiso 1 1 calc R
H91C H 0.6041 1.0735 0.4925 0.118 Uiso 1 1 calc R
C92 C 0.5632(2) 0.9887(6) 0.45829(18) 0.070(3) Uani 1 1 d .
H92 H 0.5756 0.9242 0.4525 0.084 Uiso 1 1 calc R
C93 C 0.5542(3) 1.0078(5) 0.4157(3) 0.060(2) Uani 1 1 d .
H93A H 0.5569 1.0750 0.4108 0.090 Uiso 1 1 calc R
H93B H 0.5201 0.9867 0.4082 0.090 Uiso 1 1 calc R
H93C H 0.5794 0.9750 0.3989 0.090 Uiso 1 1 calc R
C94 C 0.5586(3) 0.7801(5) 0.5092(2) 0.071(2) Uani 1 1 d .
H94A H 0.5529 0.7139 0.5150 0.107 Uiso 1 1 calc R
H94B H 0.5644 0.8135 0.5351 0.107 Uiso 1 1 calc R
H94C H 0.5884 0.7869 0.4914 0.107 Uiso 1 1 calc R
C95 C 0.5131(3) 0.8196(5) 0.4880(2) 0.055(2) Uani 1 1 d .
H95 H 0.4837 0.7980 0.5050 0.066 Uiso 1 1 calc R
C96 C 0.5051(3) 0.7752(5) 0.4469(2) 0.079(3) Uani 1 1 d .
H96A H 0.5334 0.7914 0.4286 0.119 Uiso 1 1 calc R
H96B H 0.4733 0.7978 0.4349 0.119 Uiso 1 1 calc R
H96C H 0.5035 0.7074 0.4501 0.119 Uiso 1 1 calc R
C97 C 0.4863(3) 0.7641(5) 0.6185(3) 0.094(3) Uani 1 1 d .
H97A H 0.4748 0.7727 0.6470 0.141 Uiso 1 1 calc R
H97B H 0.5143 0.8070 0.6128 0.141 Uiso 1 1 calc R
H97C H 0.4978 0.6998 0.6147 0.141 Uiso 1 1 calc R
C98 C 0.4453(3) 0.7829(4) 0.5910(2) 0.052(2) Uani 1 1 d .
H98 H 0.4623 0.7628 0.5650 0.062 Uiso 1 1 calc R
C99 C 0.4016(3) 0.7210(4) 0.5888(2) 0.059(2) Uani 1 1 d .
H99A H 0.4132 0.6564 0.5865 0.089 Uiso 1 1 calc R
H99B H 0.3811 0.7370 0.5647 0.089 Uiso 1 1 calc R
H99C H 0.3811 0.7281 0.6138 0.089 Uiso 1 1 calc R
C100 C 0.4288(3) 0.9789(4) 0.6576(2) 0.0438(18) Uani 1 1 d .
C101 C 0.3964(2) 0.9608(4) 0.61863(16) 0.0271(14) Uani 1 1 d .
H101 H 0.3864 1.0237 0.6082 0.032 Uiso 1 1 calc R
C102 C 0.3459(2) 0.9109(4) 0.62939(18) 0.0399(16) Uani 1 1 d .
C103 C 0.4882(3) 1.2252(5) 0.6236(2) 0.055(2) Uani 1 1 d .
C104 C 0.4497(3) 1.2275(4) 0.58867(19) 0.0442(18) Uani 1 1 d .
H104 H 0.4570 1.2880 0.5746 0.053 Uiso 1 1 calc R
C105 C 0.3949(3) 1.2376(5) 0.6019(2) 0.055(2) Uani 1 1 d .
C106 C 0.5480(2) 1.2441(4) 0.52544(19) 0.0400(17) Uani 1 1 d .
C107 C 0.4965(2) 1.2106(5) 0.50980(19) 0.0448(18) Uani 1 1 d .
H107 H 0.5050 1.1661 0.4871 0.054 Uiso 1 1 calc R
C108 C 0.4667(2) 1.2876(5) 0.4887(2) 0.064(2) Uani 1 1 d .

loop_
_atom_site_aniso_label
_atom_site_aniso_U_11
_atom_site_aniso_U_22
_atom_site_aniso_U_33
_atom_site_aniso_U_23
_atom_site_aniso_U_13
_atom_site_aniso_U_12
N1 0.022(3) 0.033(3) 0.024(3) -0.005(2) -0.003(3) -0.007(2)
N2 0.009(3) 0.031(3) 0.021(3) -0.0015(19) -0.010(2) -0.0005(19)
Fe1 0.0198(5) 0.0453(5) 0.0264(5) 0.0038(4) -0.0012(4) -0.0052(4)
P1 0.0239(9) 0.0380(9) 0.0265(8) -0.0066(7) -0.0024(7) 0.0018(7)
P2 0.0248(9) 0.0655(12) 0.0318(9) 0.0147(8) -0.0022(7) -0.0090(8)
P3 0.0256(9) 0.0324(9) 0.0322(9) -0.0007(7) -0.0059(7) -0.0049(7)
B1 0.023(4) 0.040(4) 0.022(4) -0.001(3) -0.004(3) -0.002(3)
C1 0.032(5) 0.036(4) 0.027(4) 0.009(3) 0.000(3) -0.003(3)
C2 0.031(4) 0.054(4) 0.038(5) 0.006(3) -0.005(3) -0.006(3)
C3 0.041(5) 0.056(4) 0.032(4) 0.003(3) -0.014(3) -0.016(4)
C4 0.045(6) 0.058(4) 0.054(5) 0.005(4) -0.035(5) -0.005(4)
C5 0.018(5) 0.083(6) 0.090(7) -0.018(4) -0.022(4) 0.008(4)
C6 0.041(5) 0.067(5) 0.051(5) -0.018(4) -0.012(4) -0.008(4)
C7 0.023(4) 0.038(4) 0.032(4) -0.004(3) -0.004(3) -0.003(3)
C8 0.026(4) 0.057(4) 0.036(4) 0.015(3) -0.006(3) -0.003(3)
C9 0.022(4) 0.044(4) 0.038(4) 0.009(3) -0.007(3) -0.004(3)
C10 0.042(5) 0.082(5) 0.041(4) 0.012(4) -0.004(4) 0.014(4)
C11 0.045(5) 0.059(5) 0.082(6) 0.036(4) -0.043(4) -0.027(4)
C12 0.047(5) 0.110(7) 0.074(6) 0.050(5) 0.021(4) 0.004(5)
C13 0.033(4) 0.063(5) 0.054(5) -0.016(3) 0.004(3) 0.012(3)
C14 0.039(5) 0.096(6) 0.069(5) -0.044(4) -0.004(4) 0.019(4)
C15 0.060(5) 0.074(5) 0.063(5) -0.045(4) -0.010(4) 0.011(4)
C16 0.022(5) 0.120(7) 0.061(6) 0.017(4) 0.001(4) 0.011(4)
C17 0.039(5) 0.110(7) 0.048(5) 0.021(4) 0.003(4) -0.002(4)
C18 0.054(6) 0.075(5) 0.033(5) 0.003(3) 0.017(4) 0.005(4)
C19 0.069(6) 0.060(5) 0.113(7) 0.028(5) -0.044(5) -0.037(4)
C20 0.045(5) 0.062(5) 0.051(5) 0.016(4) 0.006(4) -0.015(4)
C21 0.046(5) 0.064(5) 0.076(6) 0.016(4) -0.007(4) 0.011(4)
C22 0.094(7) 0.060(6) 0.151(9) -0.034(5) -0.073(7) 0.007(5)
C23 0.039(5) 0.049(5) 0.085(6) -0.011(4) -0.022(4) -0.008(4)
C24 0.073(7) 0.057(6) 0.191(10) -0.045(6) -0.064(7) 0.022(5)
C25 0.034(4) 0.053(4) 0.022(4) 0.001(3) 0.002(3) 0.008(3)
C26 0.028(4) 0.033(4) 0.030(3) -0.007(3) -0.002(3) -0.009(3)
C27 0.029(4) 0.079(5) 0.040(4) -0.008(3) -0.003(3) 0.009(3)
Fe2 0.0150(5) 0.0265(4) 0.0269(5) 0.0013(3) -0.0011(4) 0.0005(3)
P4 0.0187(8) 0.0264(8) 0.0303(9) 0.0054(6) -0.0029(7) -0.0010(6)
P5 0.0168(8) 0.0321(9) 0.0315(9) -0.0053(7) -0.0005(7) 0.0037(6)
P6 0.0228(9) 0.0234(8) 0.0279(8) 0.0016(6) -0.0006(6) 0.0002(6)
B2 0.015(5) 0.035(4) 0.025(5) 0.002(3) 0.005(3) -0.001(3)
C28 0.023(4) 0.023(3) 0.026(4) 0.002(2) 0.004(3) 0.000(2)
C29 0.020(5) 0.085(5) 0.026(4) 0.010(3) 0.001(3) -0.002(3)
C30 0.035(6) 0.120(7) 0.018(4) 0.011(4) -0.009(4) -0.008(4)
C31 0.022(5) 0.082(5) 0.043(5) 0.000(4) -0.008(4) 0.002(3)
C32 0.023(5) 0.071(5) 0.036(5) 0.009(3) 0.008(4) 0.008(3)
C33 0.025(6) 0.061(4) 0.026(4) -0.002(3) -0.007(4) -0.001(3)
C34 0.011(3) 0.029(3) 0.029(3) 0.001(2) -0.003(3) 0.000(2)
C35 0.013(3) 0.031(3) 0.026(3) -0.002(2) 0.001(2) 0.007(2)
C36 0.021(3) 0.024(3) 0.033(4) -0.006(2) 0.000(3) 0.000(3)
C37 0.045(5) 0.037(4) 0.084(6) 0.026(4) -0.035(4) -0.009(3)
C38 0.025(4) 0.030(4) 0.056(4) 0.006(3) -0.010(3) -0.004(3)
C39 0.046(5) 0.027(4) 0.069(5) 0.010(3) -0.012(4) -0.007(3)
C40 0.049(5) 0.040(4) 0.036(4) -0.001(3) -0.003(4) 0.004(3)
C41 0.016(3) 0.042(4) 0.030(3) 0.010(3) 0.006(3) 0.003(3)
C42 0.043(5) 0.065(5) 0.040(4) 0.015(3) 0.002(3) -0.010(4)
C43 0.042(5) 0.068(5) 0.064(5) -0.028(4) 0.000(4) 0.008(4)
C44 0.035(4) 0.046(4) 0.044(4) -0.019(3) -0.015(3) 0.016(3)
C45 0.074(6) 0.051(4) 0.049(5) -0.019(3) -0.010(4) 0.028(4)
C46 0.045(5) 0.043(4) 0.078(6) 0.012(4) 0.014(4) -0.020(3)
C47 0.040(5) 0.060(5) 0.088(6) 0.043(4) 0.007(4) -0.010(4)
C48 0.097(7) 0.157(9) 0.103(7) 0.103(7) -0.059(6) -0.087(7)
C49 0.024(5) 0.088(5) 0.053(6) 0.022(4) -0.002(4) -0.006(3)
C50 0.014(5) 0.128(7) 0.028(5) -0.020(4) 0.009(4) -0.018(4)
C51 0.026(5) 0.073(5) 0.050(5) 0.006(4) 0.010(4) -0.002(3)
C52 0.042(5) 0.030(4) 0.077(5) 0.001(3) -0.011(4) 0.012(3)
C53 0.093(7) 0.036(4) 0.109(7) -0.012(4) -0.063(6) 0.019(4)
C54 0.352(19) 0.056(7) 0.234(14) -0.049(7) -0.272(15) 0.067(8)
N3 0.046(4) 0.016(3) 0.034(4) 0.003(2) 0.022(3) 0.003(2)
N4 0.022(4) 0.027(3) 0.034(4) 0.003(2) 0.013(3) -0.001(2)
Fe3 0.0161(5) 0.0293(5) 0.0241(5) -0.0016(4) 0.0005(4) -0.0004(3)
P7 0.0163(8) 0.0357(9) 0.0280(9) 0.0034(7) -0.0002(7) -0.0033(7)
P8 0.0167(8) 0.0246(8) 0.0251(8) -0.0030(6) -0.0015(6) 0.0003(6)
P9 0.0189(8) 0.0254(8) 0.0249(8) -0.0025(6) 0.0000(6) 0.0011(6)
B3 0.012(4) 0.023(4) 0.027(4) -0.001(3) 0.002(3) -0.002(3)
C55 0.015(4) 0.022(3) 0.019(4) -0.001(2) -0.003(3) 0.003(2)
C56 0.012(5) 0.057(4) 0.023(4) -0.002(3) -0.001(3) -0.004(3)
C57 0.014(5) 0.067(5) 0.028(5) 0.005(3) -0.007(3) -0.005(3)
C58 0.019(4) 0.064(5) 0.025(4) 0.000(3) -0.008(3) -0.011(3)
C59 0.023(5) 0.112(6) 0.029(5) -0.003(4) 0.005(4) -0.014(4)
C60 0.021(5) 0.070(5) 0.034(5) -0.002(3) 0.005(4) -0.012(3)
C61 0.014(3) 0.036(3) 0.021(3) 0.002(2) 0.001(2) -0.003(3)
C62 0.011(3) 0.025(3) 0.026(3) -0.001(2) 0.000(2) 0.001(2)
C63 0.016(3) 0.031(3) 0.024(3) -0.005(2) -0.003(3) 0.002(2)
C64 0.035(6) 0.117(7) 0.050(6) -0.019(4) -0.005(5) -0.002(4)
C65 0.026(5) 0.119(7) 0.040(5) 0.006(4) 0.002(4) 0.013(4)
C66 0.038(5) 0.088(6) 0.038(5) -0.023(4) -0.011(4) 0.008(4)
C67 0.033(4) 0.041(4) 0.050(4) 0.003(3) -0.016(3) -0.018(3)
C68 0.065(6) 0.047(4) 0.070(5) 0.013(4) -0.033(4) -0.029(4)
C69 0.156(10) 0.064(6) 0.108(8) 0.043(5) -0.094(7) -0.042(6)
C70 0.051(5) 0.029(4) 0.051(4) -0.012(3) -0.013(4) -0.001(3)
C71 0.035(4) 0.028(3) 0.035(4) -0.007(3) -0.009(3) 0.001(3)
C72 0.043(5) 0.032(4) 0.050(4) -0.009(3) -0.012(3) 0.011(3)
C73 0.023(4) 0.047(4) 0.022(4) 0.000(3) 0.014(3) 0.004(3)
C74 0.018(3) 0.027(3) 0.021(3) -0.004(2) 0.001(2) 0.001(2)
C75 0.023(4) 0.047(4) 0.043(4) -0.011(3) 0.008(3) -0.002(3)
C76 0.037(4) 0.048(4) 0.042(4) 0.021(3) -0.006(3) -0.004(3)
C77 0.038(4) 0.038(4) 0.029(4) 0.005(3) -0.006(3) -0.007(3)
C78 0.062(5) 0.052(4) 0.048(4) 0.019(3) -0.023(4) -0.025(4)
C79 0.035(4) 0.054(5) 0.048(4) -0.019(3) 0.000(3) 0.017(3)
C80 0.037(4) 0.079(5) 0.052(5) -0.039(4) -0.013(3) 0.016(4)
C81 0.043(6) 0.184(10) 0.209(11) -0.168(9) -0.047(7) 0.044(6)
Fe4 0.0192(5) 0.0390(5) 0.0234(5) 0.0030(4) 0.0002(4) -0.0007(4)
P10 0.0221(9) 0.0548(11) 0.0241(9) -0.0005(7) 0.0025(7) 0.0054(7)
P11 0.0180(8) 0.0345(9) 0.0254(8) 0.0020(6) -0.0006(6) -0.0004(7)
P12 0.0194(8) 0.0386(10) 0.0255(8) 0.0029(7) -0.0029(6) -0.0035(7)
B4 0.017(4) 0.044(4) 0.019(4) 0.005(3) 0.000(3) 0.001(3)
C82 0.024(4) 0.041(4) 0.025(4) -0.005(3) -0.008(3) -0.004(3)
C83 0.019(4) 0.082(5) 0.041(4) 0.013(3) -0.006(3) 0.003(3)
C84 0.029(5) 0.076(6) 0.060(6) 0.009(4) -0.002(4) -0.009(4)
C85 0.031(5) 0.080(5) 0.053(5) -0.018(4) -0.014(4) 0.006(4)
C86 0.052(6) 0.100(6) 0.036(4) -0.010(4) -0.016(4) 0.018(5)
C87 0.026(4) 0.092(5) 0.033(4) 0.001(4) -0.001(3) 0.017(4)
C88 0.030(4) 0.044(4) 0.020(3) 0.001(3) -0.001(3) 0.006(3)
C89 0.020(4) 0.046(4) 0.023(3) -0.008(3) -0.004(3) -0.004(3)
C90 0.020(3) 0.044(4) 0.020(3) 0.000(3) -0.002(3) 0.003(3)
C91 0.061(7) 0.120(7) 0.055(6) 0.018(5) -0.007(5) -0.043(5)
C92 0.015(4) 0.182(9) 0.013(4) 0.015(4) 0.003(3) -0.014(4)
C93 0.045(6) 0.079(5) 0.057(6) 0.016(4) -0.001(4) -0.016(4)
C94 0.072(6) 0.068(5) 0.074(6) 0.012(4) -0.003(5) 0.028(4)
C95 0.052(5) 0.072(5) 0.041(4) -0.013(4) -0.008(4) 0.020(4)
C96 0.104(7) 0.052(5) 0.082(6) -0.010(4) 0.013(5) 0.014(4)
C97 0.090(7) 0.055(5) 0.138(8) 0.050(5) -0.068(6) -0.015(5)
C98 0.034(5) 0.039(4) 0.083(6) 0.012(4) 0.003(4) 0.000(3)
C99 0.066(6) 0.036(4) 0.076(5) 0.007(3) -0.027(4) -0.012(4)
C100 0.038(5) 0.071(5) 0.022(4) -0.009(3) 0.004(3) -0.003(3)
C101 0.022(3) 0.039(4) 0.021(3) 0.001(2) 0.003(2) 0.003(3)
C102 0.027(4) 0.053(4) 0.039(4) 0.002(3) 0.011(3) -0.007(3)
C103 0.050(5) 0.079(5) 0.036(4) -0.014(3) -0.017(4) -0.015(4)
C104 0.043(5) 0.044(4) 0.045(4) -0.014(3) -0.009(3) 0.008(3)
C105 0.021(4) 0.082(5) 0.063(5) -0.027(4) 0.010(3) -0.009(3)
C106 0.028(4) 0.050(4) 0.042(4) 0.006(3) -0.004(3) -0.018(3)
C107 0.030(4) 0.065(5) 0.039(4) 0.017(3) -0.014(3) -0.006(3)
C108 0.041(4) 0.072(5) 0.079(5) 0.052(4) -0.006(4) 0.003(4)

loop_
_atom_type_symbol
_atom_type_description
_atom_type_scat_dispersion_real
_atom_type_scat_dispersion_imag
_atom_type_scat_source
C C 0.0033 0.0016 'International Tables Vol C Tables 4.2.6.8 and 6.1.1.4'
H H 0.0000 0.0000 'International Tables Vol C Tables 4.2.6.8 and 6.1.1.4'
B B 0.0013 0.0007 'International Tables Vol C Tables 4.2.6.8 and 6.1.1.4'
N N 0.0061 0.0033 'International Tables Vol C Tables 4.2.6.8 and 6.1.1.4'
P P 0.1023 0.0942 'International Tables Vol C Tables 4.2.6.8 and 6.1.1.4'
Fe Fe 0.3463 0.8444 'International Tables Vol C Tables 4.2.6.8 and 6.1.1.4'

loop_
_geom_angle_atom_site_label_1
_geom_angle_atom_site_label_2
_geom_angle_atom_site_label_3
_geom_angle
N2 N1 Fe1 173.0(5)
N1 N2 Fe2 171.6(5)
N1 Fe1 P3 112.43(17)
N1 Fe1 P1 112.82(14)
P3 Fe1 P1 97.03(6)
N1 Fe1 P2 136.34(17)
P3 Fe1 P2 93.83(6)
P1 Fe1 P2 96.89(6)
C11 P1 C7 107.4(3)
C11 P1 C14 104.9(4)
C7 P1 C14 105.0(3)
C11 P1 Fe1 123.7(2)
C7 P1 Fe1 106.06(18)
C14 P1 Fe1 108.5(3)
C8 P2 C17 110.9(3)
C8 P2 C20 105.0(3)
C17 P2 C20 99.9(3)
C8 P2 Fe1 105.1(2)
C17 P2 Fe1 122.9(2)
C20 P2 Fe1 111.8(2)
C9 P3 C23 106.6(3)
C9 P3 C26 104.3(3)
C23 P3 C26 106.2(3)
C9 P3 Fe1 105.78(19)
C23 P3 Fe1 120.9(2)
C26 P3 Fe1 111.68(19)
C1 B1 C9 109.9(5)
C1 B1 C8 108.4(5)
C9 B1 C8 112.0(5)
C1 B1 C7 102.3(4)
C9 B1 C7 112.2(5)
C8 B1 C7 111.5(5)
C6 C1 C2 114.3(7)
C6 C1 B1 123.8(6)
C2 C1 B1 121.7(6)
C1 C2 C3 122.9(7)
C1 C2 H2 118.5
C3 C2 H2 118.5
C4 C3 C2 119.9(7)
C4 C3 H3 120.1
C2 C3 H3 120.0
C3 C4 C5 120.4(7)
C3 C4 H4 119.8
C5 C4 H4 119.8
C4 C5 C6 118.2(8)
C4 C5 H5 120.9
C6 C5 H5 120.9
C1 C6 C5 124.3(7)
C1 C6 H6 117.9
C5 C6 H6 117.8
B1 C7 P1 118.0(4)
B1 C7 H7A 107.8
P1 C7 H7A 107.8
B1 C7 H7B 107.8
P1 C7 H7B 107.8
H7A C7 H7B 107.1
B1 C8 P2 118.0(4)
B1 C8 H8A 107.8
P2 C8 H8A 107.8
B1 C8 H8B 107.8
P2 C8 H8B 107.8
H8A C8 H8B 107.1
B1 C9 P3 118.8(4)
B1 C9 H9A 107.6
P3 C9 H9A 107.6
B1 C9 H9B 107.6
P3 C9 H9B 107.6
H9A C9 H9B 107.1
C11 C10 H10A 109.5
C11 C10 H10B 109.5
H10A C10 H10B 109.5
C11 C10 H10C 109.5
H10A C10 H10C 109.5
H10B C10 H10C 109.5
C12 C11 C10 115.5(6)
C12 C11 P1 121.3(5)
C10 C11 P1 115.3(5)
C12 C11 H11 99.4
C10 C11 H11 99.4
P1 C11 H11 99.4
C11 C12 H12A 109.5
C11 C12 H12B 109.5
H12A C12 H12B 109.5
C11 C12 H12C 109.5
H12A C12 H12C 109.5
H12B C12 H12C 109.5
C14 C13 H13A 109.5
C14 C13 H13B 109.5
H13A C13 H13B 109.5
C14 C13 H13C 109.5
H13A C13 H13C 109.5
H13B C13 H13C 109.5
C15 C14 C13 112.5(6)
C15 C14 P1 117.3(5)
C13 C14 P1 110.7(5)
C15 C14 H14 105.1
C13 C14 H14 105.1
P1 C14 H14 105.1
C14 C15 H15A 109.5
C14 C15 H15B 109.4
H15A C15 H15B 109.5
C14 C15 H15C 109.5
H15A C15 H15C 109.5
H15B C15 H15C 109.5
C17 C16 H16A 109.5
C17 C16 H16B 109.5
H16A C16 H16B 109.5
C17 C16 H16C 109.5
H16A C16 H16C 109.5
H16B C16 H16C 109.5
C16 C17 C18 109.7(7)
C16 C17 P2 112.3(5)
C18 C17 P2 116.0(5)
C16 C17 H17 106.1
C18 C17 H17 106.1
P2 C17 H17 106.1
C17 C18 H18A 109.5
C17 C18 H18B 109.4
H18A C18 H18B 109.5
C17 C18 H18C 109.5
H18A C18 H18C 109.5
H18B C18 H18C 109.5
C20 C19 H19A 109.5
C20 C19 H19B 109.5
H19A C19 H19B 109.5
C20 C19 H19C 109.5
H19A C19 H19C 109.5
H19B C19 H19C 109.5
C21 C20 C19 110.8(6)
C21 C20 P2 118.1(5)
C19 C20 P2 108.6(5)
C21 C20 H20 106.2
C19 C20 H20 106.2
P2 C20 H20 106.2
C20 C21 H21A 109.5
C20 C21 H21B 109.5
H21A C21 H21B 109.5
C20 C21 H21C 109.5
H21A C21 H21C 109.5
H21B C21 H21C 109.5
C23 C22 H22A 109.5
C23 C22 H22B 109.5
H22A C22 H22B 109.5
C23 C22 H22C 109.5
H22A C22 H22C 109.5
H22B C22 H22C 109.5
C24 C23 C22 116.1(7)
C24 C23 P3 121.0(5)
C22 C23 P3 113.9(5)
C24 C23 H23 100.1
C22 C23 H23 100.1
P3 C23 H23 100.1
C23 C24 H24A 109.5
C23 C24 H24B 109.5
H24A C24 H24B 109.5
C23 C24 H24C 109.5
H24A C24 H24C 109.5
H24B C24 H24C 109.5
C26 C25 H25A 109.5
C26 C25 H25B 109.5
H25A C25 H25B 109.5
C26 C25 H25C 109.5
H25A C25 H25C 109.5
H25B C25 H25C 109.5
C27 C26 C25 111.0(5)
C27 C26 P3 117.4(4)
C25 C26 P3 111.8(4)
C27 C26 H26 105.2
C25 C26 H26 105.2
P3 C26 H26 105.2
C26 C27 H27A 109.5
C26 C27 H27B 109.5
H27A C27 H27B 109.5
C26 C27 H27C 109.5
H27A C27 H27C 109.5
H27B C27 H27C 109.5
N2 Fe2 P4 105.61(15)
N2 Fe2 P6 125.30(14)
P4 Fe2 P6 96.48(6)
N2 Fe2 P5 129.48(16)
P4 Fe2 P5 95.65(6)
P6 Fe2 P5 96.11(6)
C34 P4 C41 104.4(3)
C34 P4 C38 106.4(3)
C41 P4 C38 108.3(3)
C34 P4 Fe2 105.93(17)
C41 P4 Fe2 112.68(19)
C38 P4 Fe2 118.1(2)
C36 P5 C53 107.6(3)
C36 P5 C50 105.8(3)
C53 P5 C50 103.5(4)
C36 P5 Fe2 106.00(18)
C53 P5 Fe2 114.7(3)
C50 P5 Fe2 118.5(2)
C35 P6 C47 105.1(3)
C35 P6 C44 106.4(3)
C47 P6 C44 107.2(4)
C35 P6 Fe2 106.16(17)
C47 P6 Fe2 113.4(2)
C44 P6 Fe2 117.6(2)
C28 B2 C34 106.7(5)
C28 B2 C36 108.6(5)
C34 B2 C36 110.8(5)
C28 B2 C35 105.1(4)
C34 B2 C35 113.2(5)
C36 B2 C35 112.1(5)
C29 C28 C33 112.7(7)
C29 C28 B2 126.5(6)
C33 C28 B2 120.7(6)
C28 C29 C30 122.5(7)
C28 C29 H29 118.7
C30 C29 H29 118.7
C31 C30 C29 121.9(8)
C31 C30 H30 119.0
C29 C30 H30 119.1
C30 C31 C32 117.4(8)
C30 C31 H31 121.3
C32 C31 H31 121.3
C31 C32 C33 121.2(8)
C31 C32 H32 119.4
C33 C32 H32 119.4
C32 C33 C28 124.1(7)
C32 C33 H33 118.0
C28 C33 H33 117.9
B2 C34 P4 118.7(4)
B2 C34 H34A 107.6
P4 C34 H34A 107.6
B2 C34 H34B 107.6
P4 C34 H34B 107.6
H34A C34 H34B 107.1
B2 C35 P6 118.7(4)
B2 C35 H35A 107.6
P6 C35 H35A 107.6
B2 C35 H35B 107.6
P6 C35 H35B 107.6
H35A C35 H35B 107.1
B2 C36 P5 118.4(4)
B2 C36 H36A 107.7
P5 C36 H36A 107.7
B2 C36 H36B 107.7
P5 C36 H36B 107.7
H36A C36 H36B 107.1
C38 C37 H37A 109.5
C38 C37 H37B 109.5
H37A C37 H37B 109.5
C38 C37 H37C 109.5
H37A C37 H37C 109.5
H37B C37 H37C 109.5
C39 C38 C37 112.2(5)
C39 C38 P4 118.6(4)
C37 C38 P4 113.7(4)
C39 C38 H38 103.4
C37 C38 H38 103.4
P4 C38 H38 103.4
C38 C39 H39A 109.5
C38 C39 H39B 109.5
H39A C39 H39B 109.5
C38 C39 H39C 109.5
H39A C39 H39C 109.5
H39B C39 H39C 109.5
C41 C40 H40A 109.5
C41 C40 H40B 109.5
H40A C40 H40B 109.5
C41 C40 H40C 109.5
H40A C40 H40C 109.5
H40B C40 H40C 109.5
C40 C41 C42 109.7(5)
C40 C41 P4 113.0(4)
C42 C41 P4 115.6(4)
C40 C41 H41 106.0
C42 C41 H41 105.9
P4 C41 H41 106.0
C41 C42 H42A 109.5
C41 C42 H42B 109.5
H42A C42 H42B 109.5
C41 C42 H42C 109.5
H42A C42 H42C 109.5
H42B C42 H42C 109.5
C44 C43 H43A 109.5
C44 C43 H43B 109.5
H43A C43 H43B 109.5
C44 C43 H43C 109.5
H43A C43 H43C 109.5
H43B C43 H43C 109.5
C43 C44 C45 114.6(5)
C43 C44 P6 112.7(4)
C45 C44 P6 116.7(4)
C43 C44 H44 103.6
C45 C44 H44 103.6
P6 C44 H44 103.6
C44 C45 H45A 109.5
C44 C45 H45B 109.5
H45A C45 H45B 109.5
C44 C45 H45C 109.5
H45A C45 H45C 109.5
H45B C45 H45C 109.5
C47 C46 H46A 109.5
C47 C46 H46B 109.5
H46A C46 H46B 109.5
C47 C46 H46C 109.4
H46A C46 H46C 109.5
H46B C46 H46C 109.5
C48 C47 C46 118.9(6)
C48 C47 P6 122.8(6)
C46 C47 P6 113.0(5)
C48 C47 H47 97.7
C46 C47 H47 97.7
P6 C47 H47 97.7
C47 C48 H48A 109.5
C47 C48 H48B 109.5
H48A C48 H48B 109.5
C47 C48 H48C 109.5
H48A C48 H48C 109.5
H48B C48 H48C 109.5
C50 C49 H49A 109.5
C50 C49 H49B 109.5
H49A C49 H49B 109.5
C50 C49 H49C 109.5
H49A C49 H49C 109.5
H49B C49 H49C 109.5
C49 C50 C51 120.0(7)
C49 C50 P5 114.3(6)
C51 C50 P5 118.3(5)
C49 C50 H50 99.1
C51 C50 H50 99.1
P5 C50 H50 99.1
C50 C51 H51A 109.5
C50 C51 H51B 109.5
H51A C51 H51B 109.5
C50 C51 H51C 109.5
H51A C51 H51C 109.5
H51B C51 H51C 109.5
C53 C52 H52A 109.5
C53 C52 H52B 109.5
H52A C52 H52B 109.5
C53 C52 H52C 109.5
H52A C52 H52C 109.5
H52B C52 H52C 109.5
C54 C53 C52 120.2(6)
C54 C53 P5 128.7(6)
C52 C53 P5 111.1(5)
C54 C53 H53 90.2
C52 C53 H53 90.2
P5 C53 H53 90.2
C53 C54 H54A 109.5
C53 C54 H54B 109.5
H54A C54 H54B 109.5
C53 C54 H54C 109.5
H54A C54 H54C 109.5
H54B C54 H54C 109.5
N4 N3 Fe3 173.3(5)
N3 N4 Fe4 172.1(5)
N3 Fe3 P9 114.75(15)
N3 Fe3 P8 110.35(17)
P9 Fe3 P8 96.37(6)
N3 Fe3 P7 136.01(18)
P9 Fe3 P7 96.22(6)
P8 Fe3 P7 95.42(6)
C61 P7 C65 105.2(3)
C61 P7 C68 107.2(3)
C65 P7 C68 107.8(4)
C61 P7 Fe3 106.26(18)
C65 P7 Fe3 119.4(3)
C68 P7 Fe3 110.3(2)
C62 P8 C71 106.3(2)
C62 P8 C74 103.7(2)
C71 P8 C74 107.7(3)
C62 P8 Fe3 106.54(16)
C71 P8 Fe3 118.6(2)
C74 P8 Fe3 112.74(17)
C63 P9 C77 106.1(3)
C63 P9 C80 105.9(3)
C77 P9 C80 107.9(3)
C63 P9 Fe3 105.56(17)
C77 P9 Fe3 117.94(19)
C80 P9 Fe3 112.6(2)
C62 B3 C55 108.1(5)
C62 B3 C63 112.5(5)
C55 B3 C63 103.2(4)
C62 B3 C61 112.1(4)
C55 B3 C61 109.0(5)
C63 B3 C61 111.4(5)
C60 C55 C56 115.0(6)
C60 C55 B3 124.8(6)
C56 C55 B3 120.1(5)
C55 C56 C57 123.3(7)
C55 C56 H56 118.4
C57 C56 H56 118.3
C58 C57 C56 119.5(7)
C58 C57 H57 120.2
C56 C57 H57 120.2
C57 C58 C59 118.5(7)
C57 C58 H58 120.8
C59 C58 H58 120.7
C58 C59 C60 120.5(7)
C58 C59 H59 119.8
C60 C59 H59 119.8
C55 C60 C59 123.1(7)
C55 C60 H60 118.4
C59 C60 H60 118.4
B3 C61 P7 118.0(4)
B3 C61 H61A 107.8
P7 C61 H61A 107.8
B3 C61 H61B 107.8
P7 C61 H61B 107.8
H61A C61 H61B 107.1
B3 C62 P8 117.7(4)
B3 C62 H62A 107.9
P8 C62 H62A 107.9
B3 C62 H62B 107.9
P8 C62 H62B 107.9
H62A C62 H62B 107.2
B3 C63 P9 120.0(4)
B3 C63 H63A 107.3
P9 C63 H63A 107.3
B3 C63 H63B 107.3
P9 C63 H63B 107.3
H63A C63 H63B 106.9
C65 C64 H64A 109.5
C65 C64 H64B 109.5
H64A C64 H64B 109.5
C65 C64 H64C 109.5
H64A C64 H64C 109.5
H64B C64 H64C 109.5
C66 C65 C64 117.6(8)
C66 C65 P7 122.1(6)
C64 C65 P7 115.7(6)
C66 C65 H65 97.2
C64 C65 H65 97.1
P7 C65 H65 97.1
C65 C66 H66A 109.5
C65 C66 H66B 109.4
H66A C66 H66B 109.5
C65 C66 H66C 109.5
H66A C66 H66C 109.5
H66B C66 H66C 109.5
C68 C67 H67A 109.5
C68 C67 H67B 109.5
H67A C67 H67B 109.5
C68 C67 H67C 109.5
H67A C67 H67C 109.5
H67B C67 H67C 109.5
C69 C68 C67 117.4(6)
C69 C68 P7 122.2(6)
C67 C68 P7 110.3(4)
C69 C68 H68 100.6
C67 C68 H68 100.6
P7 C68 H68 100.7
C68 C69 H69A 109.4
C68 C69 H69B 109.5
H69A C69 H69B 109.5
C68 C69 H69C 109.5
H69A C69 H69C 109.5
H69B C69 H69C 109.5
C71 C70 H70A 109.5
C71 C70 H70B 109.5
H70A C70 H70B 109.5
C71 C70 H70C 109.5
H70A C70 H70C 109.5
H70B C70 H70C 109.5
C70 C71 C72 112.2(5)
C70 C71 P8 112.5(4)
C72 C71 P8 118.6(4)
C70 C71 H71 103.9
C72 C71 H71 103.9
P8 C71 H71 103.9
C71 C72 H72A 109.5
C71 C72 H72B 109.5
H72A C72 H72B 109.5
C71 C72 H72C 109.5
H72A C72 H72C 109.5
H72B C72 H72C 109.5
C74 C73 H73A 109.5
C74 C73 H73B 109.5
H73A C73 H73B 109.5
C74 C73 H73C 109.5
H73A C73 H73C 109.5
H73B C73 H73C 109.5
C75 C74 C73 111.8(4)
C75 C74 P8 116.8(4)
C73 C74 P8 112.1(4)
C75 C74 H74 105.0
C73 C74 H74 105.0
P8 C74 H74 105.0
C74 C75 H75A 109.5
C74 C75 H75B 109.5
H75A C75 H75B 109.5
C74 C75 H75C 109.5
H75A C75 H75C 109.5
H75B C75 H75C 109.5
C77 C76 H76A 109.5
C77 C76 H76B 109.5
H76A C76 H76B 109.5
C77 C76 H76C 109.5
H76A C76 H76C 109.5
H76B C76 H76C 109.5
C76 C77 C78 112.3(5)
C76 C77 P9 112.3(4)
C78 C77 P9 116.2(4)
C76 C77 H77 104.9
C78 C77 H77 104.9
P9 C77 H77 104.9
C77 C78 H78A 109.5
C77 C78 H78B 109.5
H78A C78 H78B 109.5
C77 C78 H78C 109.5
H78A C78 H78C 109.5
H78B C78 H78C 109.5
C80 C79 H79A 109.5
C80 C79 H79B 109.5
H79A C79 H79B 109.5
C80 C79 H79C 109.5
H79A C79 H79C 109.5
H79B C79 H79C 109.5
C81 C80 C79 115.9(6)
C81 C80 P9 123.4(6)
C79 C80 P9 112.3(4)
C81 C80 H80 99.7
C79 C80 H80 99.7
P9 C80 H80 99.7
C80 C81 H81A 109.4
C80 C81 H81B 109.5
H81A C81 H81B 109.5
C80 C81 H81C 109.5
H81A C81 H81C 109.5
H81B C81 H81C 109.5
N4 Fe4 P11 108.80(16)
N4 Fe4 P12 120.96(15)
P11 Fe4 P12 96.83(6)
N4 Fe4 P10 131.34(17)
P11 Fe4 P10 94.49(6)
P12 Fe4 P10 96.76(6)
C95 P10 C88 106.3(3)
C95 P10 C92 105.3(4)
C88 P10 C92 107.1(3)
C95 P10 Fe4 112.4(2)
C88 P10 Fe4 105.03(19)
C92 P10 Fe4 119.9(2)
C89 P11 C101 104.3(3)
C89 P11 C98 107.7(3)
C101 P11 C98 107.2(3)
C89 P11 Fe4 105.85(19)
C101 P11 Fe4 112.43(18)
C98 P11 Fe4 118.5(2)
C90 P12 C107 105.7(3)
C90 P12 C104 110.8(3)
C107 P12 C104 100.7(3)
C90 P12 Fe4 104.97(18)
C107 P12 Fe4 111.1(2)
C104 P12 Fe4 122.6(2)
C90 B4 C82 103.4(5)
C90 B4 C88 113.2(5)
C82 B4 C88 108.7(5)
C90 B4 C89 113.1(5)
C82 B4 C89 107.7(5)
C88 B4 C89 110.3(5)
C87 C82 C83 114.0(6)
C87 C82 B4 123.5(6)
C83 C82 B4 122.1(6)
C84 C83 C82 123.9(7)
C84 C83 H83 118.1
C82 C83 H83 118.0
C83 C84 C85 120.5(8)
C83 C84 H84 119.8
C85 C84 H84 119.8
C84 C85 C86 118.1(8)
C84 C85 H85 120.9
C86 C85 H85 120.9
C87 C86 C85 119.8(7)
C87 C86 H86 120.1
C85 C86 H86 120.1
C86 C87 C82 123.7(7)
C86 C87 H87 118.2
C82 C87 H87 118.2
B4 C88 P10 118.1(4)
B4 C88 H88A 107.8
P10 C88 H88A 107.8
B4 C88 H88B 107.8
P10 C88 H88B 107.8
H88A C88 H88B 107.1
B4 C89 P11 117.7(4)
B4 C89 H89A 107.9
P11 C89 H89A 107.9
B4 C89 H89B 107.9
P11 C89 H89B 107.9
H89A C89 H89B 107.2
B4 C90 P12 118.8(4)
B4 C90 H90A 107.6
P12 C90 H90A 107.6
B4 C90 H90B 107.6
P12 C90 H90B 107.6
H90A C90 H90B 107.0
C92 C91 H91A 109.5
C92 C91 H91B 109.5
H91A C91 H91B 109.5
C92 C91 H91C 109.5
H91A C91 H91C 109.5
H91B C91 H91C 109.5
C91 C92 C93 121.0(7)
C91 C92 P10 117.3(5)
C93 C92 P10 120.9(5)
C91 C92 H92 92.9
C93 C92 H92 92.9
P10 C92 H92 92.9
C92 C93 H93A 109.5
C92 C93 H93B 109.5
H93A C93 H93B 109.5
C92 C93 H93C 109.4
H93A C93 H93C 109.5
H93B C93 H93C 109.5
C95 C94 H94A 109.5
C95 C94 H94B 109.5
H94A C94 H94B 109.5
C95 C94 H94C 109.5
H94A C94 H94C 109.5
H94B C94 H94C 109.5
C96 C95 C94 111.3(6)
C96 C95 P10 119.0(5)
C94 C95 P10 111.4(5)
C96 C95 H95 104.5
C94 C95 H95 104.5
P10 C95 H95 104.5
C95 C96 H96A 109.5
C95 C96 H96B 109.5
H96A C96 H96B 109.5
C95 C96 H96C 109.5
H96A C96 H96C 109.5
H96B C96 H96C 109.5
C98 C97 H97A 109.5
C98 C97 H97B 109.5
H97A C97 H97B 109.5
C98 C97 H97C 109.5
H97A C97 H97C 109.5
H97B C97 H97C 109.5
C97 C98 C99 120.9(6)
C97 C98 P11 115.7(5)
C99 C98 P11 117.8(5)
C97 C98 H98 97.9
C99 C98 H98 97.9
P11 C98 H98 97.9
C98 C99 H99A 109.5
C98 C99 H99B 109.5
H99A C99 H99B 109.5
C98 C99 H99C 109.5
H99A C99 H99C 109.5
H99B C99 H99C 109.5
C100 C101 C102 111.5(5)
C100 C101 P11 110.6(4)
C102 C101 P11 117.0(4)
C100 C101 H101 105.6
C102 C101 H101 105.6
P11 C101 H101 105.6
C105 C104 C103 115.2(6)
C105 C104 P12 116.1(5)
C103 C104 P12 113.1(5)
C105 C104 H104 103.4
C103 C104 H104 103.4
P12 C104 H104 103.4
C108 C107 C106 112.4(5)
C108 C107 P12 117.2(5)
C106 C107 P12 112.6(4)
C108 C107 H107 104.3
C106 C107 H107 104.3
P12 C107 H107 104.3

loop_
_geom_bond_atom_site_label_1
_geom_bond_atom_site_label_2
_geom_bond_distance
N1 N2 1.138(6)
N1 Fe1 1.811(5)
N2 Fe2 1.818(5)
Fe1 P3 2.3395(18)
Fe1 P1 2.3497(17)
Fe1 P2 2.3944(18)
P1 C11 1.826(6)
P1 C7 1.834(6)
P1 C14 1.866(6)
P2 C8 1.815(6)
P2 C17 1.853(7)
P2 C20 1.853(7)
P3 C9 1.844(6)
P3 C23 1.849(6)
P3 C26 1.860(6)
B1 C1 1.628(10)
B1 C9 1.658(8)
B1 C8 1.668(9)
B1 C7 1.683(8)
C1 C6 1.386(9)
C1 C2 1.396(9)
C2 C3 1.415(9)
C2 H2 0.9500
C3 C4 1.346(10)
C3 H3 0.9500
C4 C5 1.391(11)
C4 H4 0.9500
C5 C6 1.405(9)
C5 H5 0.9500
C6 H6 0.9500
C7 H7A 0.9900
C7 H7B 0.9900
C8 H8A 0.9900
C8 H8B 0.9900
C9 H9A 0.9900
C9 H9B 0.9900
C10 C11 1.514(8)
C10 H10A 0.9800
C10 H10B 0.9800
C10 H10C 0.9800
C11 C12 1.456(9)
C11 H11 1.0000
C12 H12A 0.9800
C12 H12B 0.9800
C12 H12C 0.9800
C13 C14 1.526(9)
C13 H13A 0.9800
C13 H13B 0.9800
C13 H13C 0.9800
C14 C15 1.486(8)
C14 H14 1.0000
C15 H15A 0.9800
C15 H15B 0.9800
C15 H15C 0.9800
C16 C17 1.533(9)
C16 H16A 0.9800
C16 H16B 0.9800
C16 H16C 0.9800
C17 C18 1.545(10)
C17 H17 1.0000
C18 H18A 0.9800
C18 H18B 0.9800
C18 H18C 0.9800
C19 C20 1.571(9)
C19 H19A 0.9800
C19 H19B 0.9800
C19 H19C 0.9800
C20 C21 1.466(8)
C20 H20 1.0000
C21 H21A 0.9800
C21 H21B 0.9800
C21 H21C 0.9800
C22 C23 1.496(9)
C22 H22A 0.9800
C22 H22B 0.9800
C22 H22C 0.9800
C23 C24 1.468(9)
C23 H23 1.0000
C24 H24A 0.9800
C24 H24B 0.9800
C24 H24C 0.9800
C25 C26 1.545(8)
C25 H25A 0.9800
C25 H25B 0.9800
C25 H25C 0.9800
C26 C27 1.522(8)
C26 H26 1.0000
C27 H27A 0.9800
C27 H27B 0.9800
C27 H27C 0.9800
Fe2 P4 2.3328(16)
Fe2 P6 2.3644(16)
Fe2 P5 2.3644(17)
P4 C34 1.836(5)
P4 C41 1.844(6)
P4 C38 1.853(6)
P5 C36 1.832(6)
P5 C53 1.844(6)
P5 C50 1.865(7)
P6 C35 1.815(5)
P6 C47 1.830(6)
P6 C44 1.849(6)
B2 C28 1.653(9)
B2 C34 1.658(8)
B2 C36 1.666(9)
B2 C35 1.677(8)
C28 C29 1.384(9)
C28 C33 1.402(9)
C29 C30 1.404(10)
C29 H29 0.9500
C30 C31 1.338(10)
C30 H30 0.9500
C31 C32 1.360(10)
C31 H31 0.9500
C32 C33 1.363(10)
C32 H32 0.9500
C33 H33 0.9500
C34 H34A 0.9900
C34 H34B 0.9900
C35 H35A 0.9900
C35 H35B 0.9900
C36 H36A 0.9900
C36 H36B 0.9900
C37 C38 1.519(8)
C37 H37A 0.9800
C37 H37B 0.9800
C37 H37C 0.9800
C38 C39 1.503(8)
C38 H38 1.0000
C39 H39A 0.9800
C39 H39B 0.9800
C39 H39C 0.9800
C40 C41 1.525(8)
C40 H40A 0.9800
C40 H40B 0.9800
C40 H40C 0.9800
C41 C42 1.575(7)
C41 H41 1.0000
C42 H42A 0.9800
C42 H42B 0.9800
C42 H42C 0.9800
C43 C44 1.489(8)
C43 H43A 0.9800
C43 H43B 0.9800
C43 H43C 0.9800
C44 C45 1.501(8)
C44 H44 1.0000
C45 H45A 0.9800
C45 H45B 0.9800
C45 H45C 0.9800
C46 C47 1.511(9)
C46 H46A 0.9800
C46 H46B 0.9800
C46 H46C 0.9800
C47 C48 1.389(9)
C47 H47 1.0000
C48 H48A 0.9800
C48 H48B 0.9800
C48 H48C 0.9800
C49 C50 1.420(11)
C49 H49A 0.9800
C49 H49B 0.9800
C49 H49C 0.9800
C50 C51 1.486(10)
C50 H50 1.0000
C51 H51A 0.9800
C51 H51B 0.9800
C51 H51C 0.9800
C52 C53 1.514(9)
C52 H52A 0.9800
C52 H52B 0.9800
C52 H52C 0.9800
C53 C54 1.294(10)
C53 H53 1.0000
C54 H54A 0.9800
C54 H54B 0.9800
C54 H54C 0.9800
N3 N4 1.211(7)
N3 Fe3 1.761(7)
N4 Fe4 1.783(6)
Fe3 P9 2.3384(16)
Fe3 P8 2.3403(16)
Fe3 P7 2.3752(17)
P7 C61 1.824(5)
P7 C65 1.832(8)
P7 C68 1.849(6)
P8 C62 1.845(5)
P8 C71 1.856(5)
P8 C74 1.863(5)
P9 C63 1.818(5)
P9 C77 1.860(6)
P9 C80 1.869(6)
B3 C62 1.658(8)
B3 C55 1.656(9)
B3 C63 1.669(8)
B3 C61 1.668(8)
C55 C60 1.365(9)
C55 C56 1.388(9)
C56 C57 1.403(9)
C56 H56 0.9500
C57 C58 1.361(9)
C57 H57 0.9500
C58 C59 1.381(10)
C58 H58 0.9500
C59 C60 1.389(10)
C59 H59 0.9500
C60 H60 0.9500
C61 H61A 0.9900
C61 H61B 0.9900
C62 H62A 0.9900
C62 H62B 0.9900
C63 H63A 0.9900
C63 H63B 0.9900
C64 C65 1.510(11)
C64 H64A 0.9800
C64 H64B 0.9800
C64 H64C 0.9800
C65 C66 1.440(11)
C65 H65 1.0000
C66 H66A 0.9800
C66 H66B 0.9800
C66 H66C 0.9800
C67 C68 1.566(8)
C67 H67A 0.9800
C67 H67B 0.9800
C67 H67C 0.9800
C68 C69 1.399(9)
C68 H68 1.0000
C69 H69A 0.9800
C69 H69B 0.9800
C69 H69C 0.9800
C70 C71 1.528(8)
C70 H70A 0.9800
C70 H70B 0.9800
C70 H70C 0.9800
C71 C72 1.534(8)
C71 H71 1.0000
C72 H72A 0.9800
C72 H72B 0.9800
C72 H72C 0.9800
C73 C74 1.526(8)
C73 H73A 0.9800
C73 H73B 0.9800
C73 H73C 0.9800
C74 C75 1.512(7)
C74 H74 1.0000
C75 H75A 0.9800
C75 H75B 0.9800
C75 H75C 0.9800
C76 C77 1.514(8)
C76 H76A 0.9800
C76 H76B 0.9800
C76 H76C 0.9800
C77 C78 1.515(8)
C77 H77 1.0000
C78 H78A 0.9800
C78 H78B 0.9800
C78 H78C 0.9800
C79 C80 1.507(8)
C79 H79A 0.9800
C79 H79B 0.9800
C79 H79C 0.9800
C80 C81 1.358(9)
C80 H80 1.0000
C81 H81A 0.9800
C81 H81B 0.9800
C81 H81C 0.9800
Fe4 P11 2.3376(17)
Fe4 P12 2.3709(17)
Fe4 P10 2.3748(17)
P10 C95 1.831(7)
P10 C88 1.840(6)
P10 C92 1.851(6)
P11 C89 1.845(5)
P11 C101 1.856(5)
P11 C98 1.871(6)
P12 C90 1.833(6)
P12 C107 1.842(6)
P12 C104 1.865(6)
B4 C90 1.643(8)
B4 C82 1.652(10)
B4 C88 1.663(9)
B4 C89 1.667(8)
C82 C87 1.385(9)
C82 C83 1.390(9)
C83 C84 1.363(10)
C83 H83 0.9500
C84 C85 1.366(10)
C84 H84 0.9500
C85 C86 1.389(10)
C85 H85 0.9500
C86 C87 1.373(9)
C86 H86 0.9500
C87 H87 0.9500
C88 H88A 0.9900
C88 H88B 0.9900
C89 H89A 0.9900
C89 H89B 0.9900
C90 H90A 0.9900
C90 H90B 0.9900
C91 C92 1.412(10)
C91 H91A 0.9800
C91 H91B 0.9800
C91 H91C 0.9800
C92 C93 1.430(10)
C92 H92 1.0000
C93 H93A 0.9800
C93 H93B 0.9800
C93 H93C 0.9800
C94 C95 1.494(9)
C94 H94A 0.9800
C94 H94B 0.9800
C94 H94C 0.9800
C95 C96 1.496(9)
C95 H95 1.0000
C96 H96A 0.9800
C96 H96B 0.9800
C96 H96C 0.9800
C97 C98 1.428(9)
C97 H97A 0.9800
C97 H97B 0.9800
C97 H97C 0.9800
C98 C99 1.457(9)
C98 H98 1.0000
C99 H99A 0.9800
C99 H99B 0.9800
C99 H99C 0.9800
C100 C101 1.550(8)
C101 C102 1.550(8)
C101 H101 1.0000
C103 C104 1.523(9)
C104 C105 1.514(9)
C104 H104 1.0000
C106 C107 1.528(8)
C107 C108 1.521(8)
C107 H107 1.0000
